data_4301890
loop_
_publ_author_name
'Pius O. Adelani'
'Thomas E. Albrecht-Schmitt'

_publ_section_title
;
Uranyl Diphosphonates with Pillared Structures
;
_journal_name_full 'Inorganic Chemistry'
_journal_page_first 2732
_journal_page_last 2734
_journal_paper_doi 10.1021/ic900172s
_journal_volume 48
_journal_year 2009
_chemical_formula_moiety 'C24 H18 N2 O19 P4 U3'
_chemical_formula_sum 'C24 H18 N2 O19 P4 U3'
_chemical_formula_weight 1476.37
_chemical_name_systematic
; 
 ? 
;
_space_group_IT_number 14
_symmetry_cell_setting monoclinic
_symmetry_space_group_name_Hall '-P 2yn'
_symmetry_space_group_name_H-M 'P 1 21/n 1'
_atom_sites_solution_hydrogens geom
_atom_sites_solution_primary direct
_atom_sites_solution_secondary difmap
_audit_creation_method SHELXL-97
_cell_angle_alpha 90.00
_cell_angle_beta 92.0150(10)
_cell_angle_gamma 90.00
_cell_formula_units_Z 4
_cell_length_a 9.8051(5)
_cell_length_b 19.5696(9)
_cell_length_c 17.3390(8)
_cell_measurement_reflns_used 6128
_cell_measurement_temperature 193(2)
_cell_measurement_theta_max 28.29
_cell_measurement_theta_min 1.57
_cell_volume 3325.0(3)
_computing_cell_refinement 'SMART, SAINT'
_computing_data_collection SMART
_computing_data_reduction SAINT
_computing_molecular_graphics 'SHELXP-97 (Sheldrick, 1997)'
_computing_publication_material 'SHELXCIF-97 (Sheldrick, 1997)'
_computing_structure_refinement 'SHELXL-97 (Sheldrick, 1997)'
_computing_structure_solution 'SHELXS-97 (Sheldrick, 1990)'
_diffrn_ambient_temperature 193(2)
_diffrn_measured_fraction_theta_full 0.999
_diffrn_measured_fraction_theta_max 0.999
_diffrn_measurement_device_type 'BRUKER APEX'
_diffrn_measurement_method '0.3 wide /w exposure'
_diffrn_radiation_monochromator graphite
_diffrn_radiation_source 'fine-focus sealed tube'
_diffrn_radiation_type MoK\a
_diffrn_radiation_wavelength 0.71073
_diffrn_reflns_av_R_equivalents 0.0767
_diffrn_reflns_av_sigmaI/netI 0.0761
_diffrn_reflns_limit_h_max 13
_diffrn_reflns_limit_h_min -13
_diffrn_reflns_limit_k_max 26
_diffrn_reflns_limit_k_min -26
_diffrn_reflns_limit_l_max 22
_diffrn_reflns_limit_l_min -23
_diffrn_reflns_number 33940
_diffrn_reflns_theta_full 28.29
_diffrn_reflns_theta_max 28.29
_diffrn_reflns_theta_min 1.57
_diffrn_standards_decay_% 0
_diffrn_standards_interval_count na
_diffrn_standards_interval_time na
_diffrn_standards_number na
_exptl_absorpt_coefficient_mu 14.855
_exptl_absorpt_correction_T_max 0.6165
_exptl_absorpt_correction_T_min 0.2297
_exptl_absorpt_correction_type numerical
_exptl_absorpt_process_details SHELXPREP
_exptl_crystal_colour yellow
_exptl_crystal_density_diffrn 2.949
_exptl_crystal_density_meas ?
_exptl_crystal_density_method 'not measured'
_exptl_crystal_description acicular
_exptl_crystal_F_000 2656
_exptl_crystal_size_max 0.114
_exptl_crystal_size_mid 0.048
_exptl_crystal_size_min 0.034
_refine_diff_density_max 8.372
_refine_diff_density_min -2.417
_refine_diff_density_rms 0.395
_refine_ls_extinction_coef 0
_refine_ls_extinction_method none
_refine_ls_goodness_of_fit_ref 1.020
_refine_ls_hydrogen_treatment constr
_refine_ls_matrix_type full
_refine_ls_number_parameters 464
_refine_ls_number_reflns 8234
_refine_ls_number_restraints 0
_refine_ls_restrained_S_all 1.020
_refine_ls_R_factor_all 0.0746
_refine_ls_R_factor_gt 0.0510
_refine_ls_shift/su_max 0.001
_refine_ls_shift/su_mean 0.000
_refine_ls_structure_factor_coef Fsqd
_refine_ls_weighting_details 'calc w=1/[\s^2^(Fo^2^)+(0.0654P)^2^+0.0000P] where P=(Fo^2^+2Fc^2^)/3'
_refine_ls_weighting_scheme calc
_refine_ls_wR_factor_gt 0.1195
_refine_ls_wR_factor_ref 0.1310
_reflns_number_gt 6128
_reflns_number_total 8234
_reflns_threshold_expression >2sigma(I)
_cod_data_source_file ic900172s_si_001_4.cif
_cod_data_source_block final
_cod_depositor_comments
;
The following automatic conversions were performed:
'_symmetry_cell_setting' value ' monoclinic' changed to 'monoclinic'
according to '/home/saulius/struct/CIF-dictionaries/cif_core.dic'
dictionary named 'cif_core.dic' version 2.4.1 from 2010-06-29.

Automatic conversion script
Id: cif_fix_enum 1527 2010-12-29 10:47:43Z saulius 

The following automatic conversions were performed:

'_exptl_crystal_density_meas' value 'nm' was changed to '?' - the
value is perceived as not measured.

Automatic conversion script
Id: cif_fix_values 3008 2015-01-20 13:52:24Z robertas 
;
_cod_original_sg_symbol_H-M 'P 21/n'
_cod_database_code 4301890

loop_
_symmetry_equiv_pos_as_xyz
'x, y, z'
'-x+1/2, y+1/2, -z+1/2'
'-x, -y, -z'
'x-1/2, -y-1/2, z-1/2'

loop_
_atom_site_label
_atom_site_type_symbol
_atom_site_fract_x
_atom_site_fract_y
_atom_site_fract_z
_atom_site_U_iso_or_equiv
_atom_site_adp_type
_atom_site_occupancy
_atom_site_symmetry_multiplicity
_atom_site_calc_flag
_atom_site_refinement_flags
_atom_site_disorder_assembly
_atom_site_disorder_group
N1 N 0.3845(9) -0.1726(5) 0.7302(5) 0.022(2) Uani 1 1 d . . .
H1A H 0.3484 -0.2119 0.7435 0.026 Uiso 1 1 calc R . .
C1 C 0.5074(14) -0.1733(7) 0.7013(8) 0.040(4) Uani 1 1 d . . .
H1B H 0.5524 -0.2156 0.6930 0.048 Uiso 1 1 calc R . .
C2 C 0.5701(13) -0.1128(8) 0.6834(8) 0.040(3) Uani 1 1 d . . .
H2B H 0.6601 -0.1135 0.6649 0.048 Uiso 1 1 calc R . .
C3 C 0.5039(11) -0.0510(7) 0.6918(7) 0.032(3) Uani 1 1 d . . .
H3A H 0.5460 -0.0093 0.6778 0.038 Uiso 1 1 calc R . .
C4 C 0.3712(10) -0.0517(6) 0.7220(7) 0.023(2) Uani 1 1 d . . .
C5 C 0.3001(12) 0.0103(6) 0.7346(6) 0.023(2) Uani 1 1 d . . .
H5A H 0.3411 0.0526 0.7217 0.028 Uiso 1 1 calc R . .
C6 C 0.1754(13) 0.0100(5) 0.7647(7) 0.027(3) Uani 1 1 d . . .
H6A H 0.1309 0.0522 0.7740 0.032 Uiso 1 1 calc R . .
C7 C 0.1083(10) -0.0532(5) 0.7829(6) 0.017(2) Uani 1 1 d . . .
C8 C -0.0218(12) -0.0550(6) 0.8122(7) 0.028(3) Uani 1 1 d . . .
H8A H -0.0685 -0.0134 0.8217 0.033 Uiso 1 1 calc R . .
C9 C -0.0837(12) -0.1169(6) 0.8275(7) 0.029(3) Uani 1 1 d . . .
H9A H -0.1728 -0.1182 0.8473 0.035 Uiso 1 1 calc R . .
C10 C -0.0158(12) -0.1750(6) 0.8139(7) 0.029(3) Uani 1 1 d . . .
H10A H -0.0577 -0.2175 0.8246 0.035 Uiso 1 1 calc R . .
N2 N 0.1070(9) -0.1744(4) 0.7860(5) 0.0198(19) Uani 1 1 d . . .
H2A H 0.1467 -0.2139 0.7774 0.024 Uiso 1 1 calc R . .
C11 C 0.1788(11) -0.1143(5) 0.7693(6) 0.019(2) Uani 1 1 d . . .
C12 C 0.3092(11) -0.1137(5) 0.7409(6) 0.018(2) Uiso 1 1 d . . .
U1 U 0.71422(3) 0.258368(18) 1.01197(2) 0.01181(10) Uani 1 1 d . . .
O1 O 0.7020(7) 0.2026(4) 1.0922(4) 0.0176(15) Uani 1 1 d . . .
O2 O 0.7169(7) 0.3163(3) 0.9334(4) 0.0167(15) Uani 1 1 d . . .
U2 U 0.29220(3) 0.237073(18) 0.96406(2) 0.01207(10) Uani 1 1 d . . .
O3 O 0.3074(7) 0.2925(4) 0.8830(4) 0.0201(16) Uani 1 1 d . . .
O4 O 0.2851(7) 0.1829(3) 1.0442(4) 0.0167(15) Uani 1 1 d . . .
U3 U -0.24713(3) 0.134288(19) 0.74235(2) 0.01113(10) Uani 1 1 d . . .
O5 O -0.2491(7) 0.2250(4) 0.7546(4) 0.0187(16) Uani 1 1 d . . .
O6 O -0.2452(7) 0.0437(4) 0.7303(4) 0.0220(17) Uani 1 1 d . . .
P1 P 0.5085(3) 0.35769(13) 1.08687(15) 0.0127(5) Uani 1 1 d . . .
O7 O 0.6600(6) 0.3464(3) 1.1067(4) 0.0115(13) Uani 1 1 d . . .
O8 O 0.4710(7) 0.3004(3) 1.0291(4) 0.0155(15) Uani 1 1 d . . .
O9 O 0.4210(7) 0.3584(4) 1.1566(4) 0.0194(16) Uani 1 1 d . . .
C13 C 0.4943(10) 0.4374(5) 1.0371(6) 0.016(2) Uani 1 1 d . . .
C14 C 0.5095(11) 0.4400(5) 0.9575(6) 0.018(2) Uani 1 1 d . . .
H14A H 0.5175 0.3990 0.9287 0.021 Uiso 1 1 calc R . .
P2 P 0.4952(2) 0.13306(12) 0.89535(14) 0.0107(5) Uani 1 1 d . . .
O10 O 0.5360(7) 0.1947(3) 0.9467(4) 0.0125(14) Uani 1 1 d . . .
O11 O 0.3446(7) 0.1453(3) 0.8733(4) 0.0151(15) Uani 1 1 d . . .
O12 O 0.5852(7) 0.1217(4) 0.8270(4) 0.0168(15) Uani 1 1 d . . .
C16 C 0.5053(10) 0.0588(5) 0.9549(6) 0.016(2) Uani 1 1 d . . .
C15 C 0.4872(11) 0.4985(5) 1.0783(6) 0.018(2) Uani 1 1 d . . .
H29A H 0.4800 0.4970 1.1328 0.022 Uiso 1 1 calc R . .
C17 C 0.4984(11) 0.0634(6) 1.0364(6) 0.020(2) Uani 1 1 d . . .
H13B H 0.4965 0.1069 1.0606 0.025 Uiso 1 1 calc R . .
C18 C 0.5054(11) -0.0055(6) 0.9199(6) 0.019(2) Uani 1 1 d . . .
H4A H 0.5082 -0.0089 0.8654 0.023 Uiso 1 1 calc R . .
P3 P -0.0383(3) 0.14567(13) 0.91634(15) 0.0130(5) Uani 1 1 d . . .
O13 O 0.0886(7) 0.1895(3) 0.9203(4) 0.0179(15) Uani 1 1 d . . .
O14 O -0.0737(7) 0.1246(4) 0.8323(4) 0.0187(16) Uani 1 1 d . . .
O15 O -0.1588(7) 0.1805(3) 0.9514(4) 0.0196(16) Uani 1 1 d . . .
C19 C -0.0134(9) 0.0660(5) 0.9677(5) 0.0122(19) Uani 1 1 d . . .
C20 C 0.1117(11) 0.0318(5) 0.9697(6) 0.022(2) Uani 1 1 d . . .
H31A H 0.1886 0.0528 0.9477 0.026 Uiso 1 1 calc R . .
C21 C -0.1259(9) 0.0330(5) 0.9964(6) 0.015(2) Uani 1 1 d . . .
H60A H -0.2130 0.0543 0.9931 0.018 Uiso 1 1 calc R . .
P4 P -0.4542(3) 0.15288(13) 0.56297(15) 0.0133(5) Uani 1 1 d . . .
O16 O -0.4108(8) 0.1436(4) 0.6478(4) 0.0245(17) Uani 1 1 d . . .
O17 O -0.5809(7) 0.1962(4) 0.5555(4) 0.0207(16) Uani 1 1 d . . .
O18 O -0.3371(7) 0.1825(4) 0.5196(5) 0.0240(17) Uani 1 1 d . . .
C22 C -0.4855(10) 0.0677(5) 0.5257(6) 0.015(2) Uani 1 1 d . . .
C23 C -0.3734(11) 0.0302(5) 0.4994(6) 0.022(2) Uani 1 1 d . . .
H27A H -0.2862 0.0512 0.4980 0.026 Uiso 1 1 calc R . .
C24 C -0.6107(12) 0.0375(6) 0.5246(7) 0.028(3) Uani 1 1 d . . .
H90A H -0.6878 0.0627 0.5403 0.034 Uiso 1 1 calc R . .
O1W O 0.7507(8) 0.2928(4) 1.2399(4) 0.0239(18) Uani 1 1 d . . .

loop_
_atom_site_aniso_label
_atom_site_aniso_U_11
_atom_site_aniso_U_22
_atom_site_aniso_U_33
_atom_site_aniso_U_23
_atom_site_aniso_U_13
_atom_site_aniso_U_12
N1 0.019(5) 0.020(5) 0.025(5) -0.006(4) -0.010(4) 0.003(4)
C1 0.031(7) 0.039(8) 0.049(9) -0.026(6) -0.015(6) 0.017(6)
C2 0.014(6) 0.064(10) 0.043(8) -0.020(7) 0.005(5) 0.004(6)
C3 0.013(6) 0.060(9) 0.023(6) -0.008(6) 0.003(4) -0.016(6)
C4 0.009(5) 0.032(6) 0.028(6) 0.004(5) -0.005(4) -0.006(5)
C5 0.024(6) 0.021(6) 0.023(6) -0.005(4) -0.006(5) -0.003(5)
C6 0.028(7) 0.013(5) 0.040(7) -0.002(5) 0.000(5) -0.001(5)
C7 0.014(5) 0.018(5) 0.018(5) 0.002(4) 0.005(4) -0.002(4)
C8 0.028(6) 0.032(6) 0.022(6) -0.011(5) 0.003(5) -0.001(5)
C9 0.016(6) 0.037(7) 0.034(7) 0.001(6) 0.004(5) -0.005(5)
C10 0.025(6) 0.029(6) 0.035(7) 0.012(5) -0.001(5) -0.013(5)
N2 0.029(5) 0.013(4) 0.018(5) 0.001(3) 0.000(4) -0.002(4)
C11 0.022(6) 0.012(5) 0.023(6) 0.008(4) -0.003(4) -0.003(4)
U1 0.00656(18) 0.01340(19) 0.0154(2) 0.00064(14) -0.00057(13) 0.00032(13)
O1 0.017(4) 0.022(4) 0.014(4) 0.008(3) -0.003(3) -0.008(3)
O2 0.016(4) 0.016(3) 0.019(4) -0.001(3) 0.003(3) 0.002(3)
U2 0.00729(18) 0.01350(19) 0.0154(2) 0.00100(14) -0.00024(13) 0.00020(13)
O3 0.018(4) 0.019(4) 0.023(4) 0.003(3) 0.001(3) -0.007(3)
O4 0.007(3) 0.021(4) 0.022(4) 0.007(3) 0.000(3) -0.004(3)
U3 0.00741(17) 0.01255(18) 0.01345(19) 0.00027(13) 0.00048(13) -0.00017(13)
O5 0.017(4) 0.012(3) 0.027(4) -0.001(3) -0.006(3) 0.003(3)
O6 0.017(4) 0.014(4) 0.035(5) -0.010(3) -0.001(3) 0.000(3)
P1 0.0097(12) 0.0148(12) 0.0137(13) 0.0003(10) 0.0022(9) 0.0002(10)
O7 0.007(3) 0.015(3) 0.012(3) 0.001(3) 0.003(3) 0.002(3)
O8 0.011(4) 0.015(3) 0.020(4) -0.003(3) -0.001(3) -0.001(3)
O9 0.012(4) 0.029(4) 0.018(4) -0.001(3) 0.004(3) 0.005(3)
C13 0.013(5) 0.012(5) 0.022(6) 0.004(4) -0.002(4) -0.002(4)
C14 0.022(6) 0.021(5) 0.010(5) -0.004(4) -0.001(4) 0.011(4)
P2 0.0079(12) 0.0137(11) 0.0104(12) 0.0008(9) -0.0010(9) 0.0008(9)
O10 0.010(3) 0.016(3) 0.011(3) -0.001(3) -0.001(3) -0.004(3)
O11 0.007(3) 0.018(4) 0.021(4) 0.000(3) 0.002(3) 0.005(3)
O12 0.012(4) 0.025(4) 0.013(4) 0.001(3) 0.006(3) -0.001(3)
C16 0.011(5) 0.020(5) 0.016(5) 0.005(4) 0.001(4) 0.000(4)
C15 0.023(6) 0.027(6) 0.006(5) 0.001(4) 0.005(4) 0.003(4)
C17 0.018(6) 0.030(6) 0.013(5) -0.004(4) -0.004(4) 0.006(5)
C18 0.019(6) 0.031(6) 0.007(5) 0.006(4) -0.009(4) -0.003(5)
P3 0.0079(12) 0.0142(12) 0.0166(13) -0.0011(10) -0.0014(9) 0.0016(9)
O13 0.006(3) 0.017(4) 0.030(4) 0.001(3) 0.002(3) -0.004(3)
O14 0.021(4) 0.022(4) 0.012(4) -0.001(3) -0.005(3) -0.006(3)
O15 0.015(4) 0.017(4) 0.027(4) -0.003(3) 0.002(3) 0.001(3)
C19 0.006(4) 0.022(5) 0.008(5) 0.002(4) -0.004(3) -0.001(4)
C20 0.014(5) 0.020(5) 0.031(7) 0.004(5) -0.003(4) -0.001(4)
C21 0.003(4) 0.017(5) 0.024(6) 0.004(4) 0.001(4) 0.001(4)
P4 0.0066(12) 0.0159(12) 0.0173(13) -0.0011(10) -0.0013(9) -0.0015(10)
O16 0.023(4) 0.027(4) 0.022(4) -0.002(3) -0.009(3) 0.006(3)
O17 0.010(4) 0.020(4) 0.033(5) -0.001(3) -0.001(3) 0.001(3)
O18 0.012(4) 0.021(4) 0.040(5) 0.001(3) 0.008(3) 0.001(3)
C22 0.015(5) 0.014(5) 0.016(5) -0.004(4) 0.007(4) -0.003(4)
C23 0.009(5) 0.022(5) 0.034(7) -0.010(5) 0.001(4) -0.002(4)
C24 0.017(6) 0.024(6) 0.043(8) -0.002(5) -0.002(5) -0.002(5)
O1W 0.035(5) 0.017(4) 0.019(4) -0.003(3) -0.009(3) 0.002(3)

loop_
_atom_type_symbol
_atom_type_description
_atom_type_scat_dispersion_real
_atom_type_scat_dispersion_imag
_atom_type_scat_source
C C 0.0033 0.0016 'International Tables Vol C Tables 4.2.6.8 and 6.1.1.4'
H H 0.0000 0.0000 'International Tables Vol C Tables 4.2.6.8 and 6.1.1.4'
N N 0.0061 0.0033 'International Tables Vol C Tables 4.2.6.8 and 6.1.1.4'
O O 0.0106 0.0060 'International Tables Vol C Tables 4.2.6.8 and 6.1.1.4'
P P 0.1023 0.0942 'International Tables Vol C Tables 4.2.6.8 and 6.1.1.4'
U U -9.6767 9.6646 'International Tables Vol C Tables 4.2.6.8 and 6.1.1.4'

loop_
_geom_angle_atom_site_label_1
_geom_angle_atom_site_label_2
_geom_angle_atom_site_label_3
_geom_angle
_geom_angle_site_symmetry_1
_geom_angle_site_symmetry_3
_geom_angle_publ_flag
C1 N1 C12 123.8(10) . . ?
C1 N1 H1A 118.1 . . ?
C12 N1 H1A 118.1 . . ?
N1 C1 C2 119.9(11) . . ?
N1 C1 H1B 120.1 . . ?
C2 C1 H1B 120.1 . . ?
C1 C2 C3 121.0(12) . . ?
C1 C2 H2B 119.5 . . ?
C3 C2 H2B 119.5 . . ?
C2 C3 C4 118.0(12) . . ?
C2 C3 H3A 121.0 . . ?
C4 C3 H3A 121.0 . . ?
C12 C4 C3 120.4(11) . . ?
C12 C4 C5 118.9(10) . . ?
C3 C4 C5 120.7(11) . . ?
C6 C5 C4 121.0(10) . . ?
C6 C5 H5A 119.5 . . ?
C4 C5 H5A 119.5 . . ?
C5 C6 C7 121.1(10) . . ?
C5 C6 H6A 119.5 . . ?
C7 C6 H6A 119.5 . . ?
C8 C7 C11 120.3(10) . . ?
C8 C7 C6 122.2(10) . . ?
C11 C7 C6 117.5(9) . . ?
C9 C8 C7 120.4(11) . . ?
C9 C8 H8A 119.8 . . ?
C7 C8 H8A 119.8 . . ?
C10 C9 C8 118.9(11) . . ?
C10 C9 H9A 120.5 . . ?
C8 C9 H9A 120.5 . . ?
N2 C10 C9 121.6(11) . . ?
N2 C10 H10A 119.2 . . ?
C9 C10 H10A 119.2 . . ?
C10 N2 C11 123.7(10) . . ?
C10 N2 H2A 118.1 . . ?
C11 N2 H2A 118.1 . . ?
C12 C11 C7 121.2(9) . . ?
C12 C11 N2 123.8(9) . . ?
C7 C11 N2 115.1(9) . . ?
N1 C12 C11 122.9(9) . . ?
N1 C12 C4 116.9(10) . . ?
C11 C12 C4 120.3(9) . . ?
O2 U1 O1 176.5(3) . . ?
O2 U1 O15 92.9(3) . 1_655 ?
O1 U1 O15 90.2(3) . 1_655 ?
O2 U1 O17 88.2(3) . 4_766 ?
O1 U1 O17 93.6(3) . 4_766 ?
O15 U1 O17 85.6(3) 1_655 4_766 ?
O2 U1 O10 90.0(3) . . ?
O1 U1 O10 89.0(3) . . ?
O15 U1 O10 80.4(2) 1_655 . ?
O17 U1 O10 165.8(2) 4_766 . ?
O2 U1 O7 94.3(3) . . ?
O1 U1 O7 83.4(3) . . ?
O15 U1 O7 157.6(2) 1_655 . ?
O17 U1 O7 73.5(2) 4_766 . ?
O10 U1 O7 120.6(2) . . ?
O2 U1 O8 85.6(3) . . ?
O1 U1 O8 91.0(3) . . ?
O15 U1 O8 143.9(2) 1_655 . ?
O17 U1 O8 130.3(2) 4_766 . ?
O10 U1 O8 63.5(2) . . ?
O7 U1 O8 57.9(2) . . ?
O2 U1 P1 87.1(2) . . ?
O1 U1 P1 89.7(2) . . ?
O15 U1 P1 173.26(19) 1_655 . ?
O17 U1 P1 101.12(19) 4_766 . ?
O10 U1 P1 92.82(16) . . ?
O7 U1 P1 28.82(16) . . ?
O8 U1 P1 29.39(16) . . ?
O4 U2 O3 177.5(3) . . ?
O4 U2 O18 92.6(3) . 4_666 ?
O3 U2 O18 88.6(3) . 4_666 ?
O4 U2 O13 87.6(3) . . ?
O3 U2 O13 94.7(3) . . ?
O18 U2 O13 85.9(3) 4_666 . ?
O4 U2 O8 89.3(3) . . ?
O3 U2 O8 88.6(3) . . ?
O18 U2 O8 81.4(3) 4_666 . ?
O13 U2 O8 166.9(2) . . ?
O4 U2 O11 94.6(3) . . ?
O3 U2 O11 85.1(3) . . ?
O18 U2 O11 156.5(3) 4_666 . ?
O13 U2 O11 72.1(2) . . ?
O8 U2 O11 120.9(2) . . ?
O4 U2 O10 87.7(3) . . ?
O3 U2 O10 90.0(3) . . ?
O18 U2 O10 144.8(2) 4_666 . ?
O13 U2 O10 129.2(2) . . ?
O8 U2 O10 63.4(2) . . ?
O11 U2 O10 58.0(2) . . ?
O4 U2 P2 87.2(2) . . ?
O3 U2 P2 91.3(2) . . ?
O18 U2 P2 174.4(2) 4_666 . ?
O13 U2 P2 99.65(18) . . ?
O8 U2 P2 92.95(17) . . ?
O11 U2 P2 28.94(16) . . ?
O10 U2 P2 29.58(15) . . ?
O6 U3 O5 179.9(4) . . ?
O6 U3 O12 88.8(3) . 1_455 ?
O5 U3 O12 91.1(3) . 1_455 ?
O6 U3 O16 90.3(3) . . ?
O5 U3 O16 89.8(3) . . ?
O12 U3 O16 88.0(3) 1_455 . ?
O6 U3 O9 88.5(3) . 4_565 ?
O5 U3 O9 91.5(3) . 4_565 ?
O12 U3 O9 177.3(3) 1_455 4_565 ?
O16 U3 O9 91.9(3) . 4_565 ?
O6 U3 O14 89.3(3) . . ?
O5 U3 O14 90.7(3) . . ?
O12 U3 O14 95.1(3) 1_455 . ?
O16 U3 O14 176.8(3) . . ?
O9 U3 O14 84.9(3) 4_565 . ?
O9 P1 O7 113.4(4) . . ?
O9 P1 O8 113.5(4) . . ?
O7 P1 O8 104.4(4) . . ?
O9 P1 C13 110.0(5) . . ?
O7 P1 C13 107.1(4) . . ?
O8 P1 C13 108.0(4) . . ?
O9 P1 U1 137.3(3) . . ?
O7 P1 U1 50.6(3) . . ?
O8 P1 U1 54.4(3) . . ?
C13 P1 U1 112.6(4) . . ?
P1 O7 U1 100.5(3) . . ?
P1 O8 U2 146.8(4) . . ?
P1 O8 U1 96.2(3) . . ?
U2 O8 U1 116.7(3) . . ?
P1 O9 U3 167.5(5) . 4_666 ?
C14 C13 C15 119.0(9) . . ?
C14 C13 P1 120.0(8) . . ?
C15 C13 P1 120.4(8) . . ?
C15 C14 C13 119.4(9) 3_667 . ?
C15 C14 H14A 120.3 3_667 . ?
C13 C14 H14A 120.3 . . ?
O12 P2 O11 114.2(4) . . ?
O12 P2 O10 114.7(4) . . ?
O11 P2 O10 104.5(4) . . ?
O12 P2 C16 108.1(4) . . ?
O11 P2 C16 107.8(4) . . ?
O10 P2 C16 107.2(4) . . ?
O12 P2 U2 142.3(3) . . ?
O11 P2 U2 50.9(3) . . ?
O10 P2 U2 54.9(3) . . ?
C16 P2 U2 109.5(3) . . ?
P2 O10 U1 148.0(4) . . ?
P2 O10 U2 95.5(3) . . ?
U1 O10 U2 116.4(3) . . ?
P2 O11 U2 100.2(3) . . ?
P2 O12 U3 161.6(4) . 1_655 ?
C18 C16 C17 119.3(9) . . ?
C18 C16 P2 118.9(8) . . ?
C17 C16 P2 121.4(8) . . ?
C14 C15 C13 121.6(9) 3_667 . ?
C14 C15 H29A 119.2 3_667 . ?
C13 C15 H29A 119.2 . . ?
C18 C17 C16 120.2(10) 3_657 . ?
C18 C17 H13B 119.9 3_657 . ?
C16 C17 H13B 119.9 . . ?
C17 C18 C16 120.5(10) 3_657 . ?
C17 C18 H4A 119.8 3_657 . ?
C16 C18 H4A 119.8 . . ?
O13 P3 O15 112.3(4) . . ?
O13 P3 O14 110.6(4) . . ?
O15 P3 O14 110.3(4) . . ?
O13 P3 C19 111.8(4) . . ?
O15 P3 C19 106.5(4) . . ?
O14 P3 C19 104.9(4) . . ?
P3 O13 U2 161.0(5) . . ?
P3 O14 U3 139.8(4) . . ?
P3 O15 U1 161.2(4) . 1_455 ?
C21 C19 C20 118.5(9) . . ?
C21 C19 P3 118.9(7) . . ?
C20 C19 P3 121.9(8) . . ?
C19 C20 C21 121.2(10) . 3_557 ?
C19 C20 H31A 119.4 . . ?
C21 C20 H31A 119.4 3_557 . ?
C19 C21 C20 120.2(9) . 3_557 ?
C19 C21 H60A 119.9 . . ?
C20 C21 H60A 119.9 3_557 . ?
O17 P4 O18 112.4(4) . . ?
O17 P4 O16 110.5(4) . . ?
O18 P4 O16 109.6(5) . . ?
O17 P4 C22 111.0(4) . . ?
O18 P4 C22 107.3(4) . . ?
O16 P4 C22 105.8(5) . . ?
P4 O16 U3 151.0(5) . . ?
P4 O17 U1 162.6(5) . 4_465 ?
P4 O18 U2 158.1(5) . 4_565 ?
C24 C22 C23 118.7(9) . . ?
C24 C22 P4 123.1(8) . . ?
C23 C22 P4 118.1(8) . . ?
C24 C23 C22 120.7(10) 3_456 . ?
C24 C23 H27A 119.6 3_456 . ?
C22 C23 H27A 119.6 . . ?
C22 C24 C23 120.5(10) . 3_456 ?
C22 C24 H90A 119.7 . . ?
C23 C24 H90A 119.7 3_456 . ?

loop_
_geom_bond_atom_site_label_1
_geom_bond_atom_site_label_2
_geom_bond_distance
_geom_bond_site_symmetry_2
_geom_bond_publ_flag
N1 C1 1.321(16) . ?
N1 C12 1.386(13) . ?
N1 H1A 0.8800 . ?
C1 C2 1.38(2) . ?
C1 H1B 0.9500 . ?
C2 C3 1.384(18) . ?
C2 H2B 0.9500 . ?
C3 C4 1.419(15) . ?
C3 H3A 0.9500 . ?
C4 C12 1.402(14) . ?
C4 C5 1.420(15) . ?
C5 C6 1.345(18) . ?
C5 H5A 0.9500 . ?
C6 C7 1.443(14) . ?
C6 H6A 0.9500 . ?
C7 C8 1.390(14) . ?
C7 C11 1.405(14) . ?
C8 C9 1.385(16) . ?
C8 H8A 0.9500 . ?
C9 C10 1.343(17) . ?
C9 H9A 0.9500 . ?
C10 N2 1.314(14) . ?
C10 H10A 0.9500 . ?
N2 C11 1.406(12) . ?
N2 H2A 0.8800 . ?
C11 C12 1.385(16) . ?
U1 O2 1.773(7) . ?
U1 O1 1.776(7) . ?
U1 O15 2.250(7) 1_655 ?
U1 O17 2.299(7) 4_766 ?
U1 O10 2.397(6) . ?
U1 O7 2.451(6) . ?
U1 O8 2.550(7) . ?
U1 P1 3.117(3) . ?
U2 O4 1.751(7) . ?
U2 O3 1.786(7) . ?
U2 O18 2.257(7) 4_666 ?
U2 O13 2.307(7) . ?
U2 O8 2.397(7) . ?
U2 O11 2.454(7) . ?
U2 O10 2.558(7) . ?
U2 P2 3.113(2) . ?
U3 O6 1.785(7) . ?
U3 O5 1.788(7) . ?
U3 O12 2.255(7) 1_455 ?
U3 O16 2.261(7) . ?
U3 O9 2.263(7) 4_565 ?
U3 O14 2.275(7) . ?
P1 O9 1.507(7) . ?
P1 O7 1.528(7) . ?
P1 O8 1.539(7) . ?
P1 C13 1.786(10) . ?
O9 U3 2.263(7) 4_666 ?
C13 C14 1.394(14) . ?
C13 C15 1.396(14) . ?
C14 C15 1.356(14) 3_667 ?
C14 H14A 0.9500 . ?
P2 O12 1.519(7) . ?
P2 O11 1.531(7) . ?
P2 O10 1.544(7) . ?
P2 C16 1.784(10) . ?
O12 U3 2.255(7) 1_655 ?
C16 C18 1.397(14) . ?
C16 C17 1.420(14) . ?
C15 C14 1.356(14) 3_667 ?
C15 H29A 0.9500 . ?
C17 C18 1.363(14) 3_657 ?
C17 H13B 0.9500 . ?
C18 C17 1.363(14) 3_657 ?
C18 H4A 0.9500 . ?
P3 O13 1.510(7) . ?
P3 O15 1.511(7) . ?
P3 O14 1.542(7) . ?
P3 C19 1.807(10) . ?
O15 U1 2.250(7) 1_455 ?
C19 C21 1.386(13) . ?
C19 C20 1.397(14) . ?
C20 C21 1.403(14) 3_557 ?
C20 H31A 0.9500 . ?
C21 C20 1.403(14) 3_557 ?
C21 H60A 0.9500 . ?
P4 O17 1.506(7) . ?
P4 O18 1.511(8) . ?
P4 O16 1.528(8) . ?
P4 C22 1.809(10) . ?
O17 U1 2.299(7) 4_465 ?
O18 U2 2.257(7) 4_565 ?
C22 C24 1.362(14) . ?
C22 C23 1.411(13) . ?
C23 C24 1.395(15) 3_456 ?
C23 H27A 0.9500 . ?
C24 C23 1.395(15) 3_456 ?
C24 H90A 0.9500 . ?
